data_7251832
loop_
_publ_author_name
'Gerasimova, Daria P.'
'Zakharychev, Dmitry V.'
'Saifina, Alina F.'
'Fayzullin, Robert R.'
'Lodochnikova, Olga A.'

_publ_section_title
;
 Solvent-controlled stereoselective supramolecular synthesis: a case of
 diastereomeric dimers of 16-S-dihydrosteviol
;
_journal_issue 18
_journal_name_full CrystEngComm
_journal_page_first 2995
_journal_page_last 3007
_journal_paper_doi 10.1039/D6CE00081A
_journal_volume 28
_journal_year 2026
_chemical_absolute_configuration ad
_chemical_formula_moiety '0.5(C Cl4), C20 H32 O3'
_chemical_formula_sum 'C20.5 H32 Cl2 O3'
_chemical_formula_weight 397.36
_space_group_crystal_system orthorhombic
_space_group_IT_number 19
_space_group_name_Hall 'P 2ac 2ab'
_space_group_name_H-M_alt 'P 21 21 21'
_atom_sites_solution_hydrogens mixed
_audit_creation_date 2026-03-12
_audit_creation_method
;
Olex2 1.3
(compiled 2020.11.12 svn.r5f609507 for OlexSys, GUI svn.r6408)
;
_audit_update_record
;
2026-03-12 deposited with the CCDC.	2026-03-27 downloaded from the CCDC.
;
_cell_angle_alpha 90
_cell_angle_beta 90
_cell_angle_gamma 90
_cell_formula_units_Z 8
_cell_length_a 12.2364(10)
_cell_length_b 15.9167(13)
_cell_length_c 21.4647(16)
_cell_measurement_reflns_used 9691
_cell_measurement_temperature 100(2)
_cell_measurement_theta_max 30.04
_cell_measurement_theta_min 2.30
_cell_volume 4180.5(6)
_computing_cell_refinement 'SAINT V8.35A (?, 2016)'
_computing_data_reduction 'SAINT V8.35A (?, 2016)'
_computing_molecular_graphics 'Olex2 1.3 (Dolomanov et al., 2009)'
_computing_publication_material 'Olex2 1.3 (Dolomanov et al., 2009)'
_computing_structure_refinement 'XL  (Sheldrick, 2008)'
_computing_structure_solution 'SHELXT 2014/4 (Sheldrick, 2014)'
_diffrn_ambient_temperature 100.0
_diffrn_measured_fraction_theta_full 0.995
_diffrn_measured_fraction_theta_max 0.996
_diffrn_measurement_device_type 'Bruker APEX-II CCD'
_diffrn_measurement_method '\f and \w scans'
_diffrn_radiation_probe x-ray
_diffrn_radiation_type MoK\a
_diffrn_radiation_wavelength 0.71073
_diffrn_reflns_av_R_equivalents 0.0376
_diffrn_reflns_av_unetI/netI 0.0237
_diffrn_reflns_Laue_measured_fraction_full 0.995
_diffrn_reflns_Laue_measured_fraction_max 0.996
_diffrn_reflns_limit_h_max 15
_diffrn_reflns_limit_h_min -15
_diffrn_reflns_limit_k_max 20
_diffrn_reflns_limit_k_min -20
_diffrn_reflns_limit_l_max 27
_diffrn_reflns_limit_l_min -24
_diffrn_reflns_number 54626
_diffrn_reflns_point_group_measured_fraction_full 0.997
_diffrn_reflns_point_group_measured_fraction_max 0.997
_diffrn_reflns_theta_full 25.242
_diffrn_reflns_theta_max 26.990
_diffrn_reflns_theta_min 2.289
_diffrn_source_current 1.4
_diffrn_source_power 0.07
_diffrn_source_voltage 50.0
_diffrn_standards_number 0
_exptl_absorpt_coefficient_mu 0.327
_exptl_absorpt_correction_T_max 0.7460
_exptl_absorpt_correction_T_min 0.7098
_exptl_absorpt_correction_type multi-scan
_exptl_absorpt_process_details
;
SADABS-2014/5 (Bruker,2014/5) was used for absorption correction.
wR2(int) was 0.1337 before and 0.0560 after correction.
The Ratio of minimum to maximum transmission is 0.9515.
The \l/2 correction factor is 0.00150.
;
_exptl_crystal_colour colourless
_exptl_crystal_colour_primary colourless
_exptl_crystal_density_diffrn 1.263
_exptl_crystal_description prism
_exptl_crystal_F_000 1704
_exptl_crystal_size_max 0.345
_exptl_crystal_size_mid 0.209
_exptl_crystal_size_min 0.102
_refine_diff_density_max 0.824
_refine_diff_density_min -0.680
_refine_diff_density_rms 0.131
_refine_ls_abs_structure_details
;
 Flack x determined using 3871 quotients [(I+)-(I-)]/[(I+)+(I-)]
 (Parsons, Flack and Wagner, Acta Cryst. B69 (2013) 249-259).
;
_refine_ls_abs_structure_Flack 0.025(11)
_refine_ls_extinction_method none
_refine_ls_goodness_of_fit_ref 1.099
_refine_ls_hydrogen_treatment mixed
_refine_ls_matrix_type full
_refine_ls_number_parameters 482
_refine_ls_number_reflns 9112
_refine_ls_number_restraints 4
_refine_ls_restrained_S_all 1.099
_refine_ls_R_factor_all 0.0514
_refine_ls_R_factor_gt 0.0504
_refine_ls_shift/su_max 0.000
_refine_ls_shift/su_mean 0.000
_refine_ls_structure_factor_coef Fsqd
_refine_ls_weighting_details 'w=1/[\s^2^(Fo^2^)+(0.0785P)^2^+2.8109P] where P=(Fo^2^+2Fc^2^)/3'
_refine_ls_weighting_scheme calc
_refine_ls_wR_factor_gt 0.1317
_refine_ls_wR_factor_ref 0.1326
_reflns_Friedel_coverage 0.806
_reflns_Friedel_fraction_full 0.999
_reflns_Friedel_fraction_max 0.999
_reflns_number_gt 8880
_reflns_number_total 9112
_reflns_threshold_expression 'I > 2\s(I)'
_cod_data_source_file d6ce00081a2.cif
_cod_data_source_block kat1_new_a
_cod_depositor_comments 'Adding full bibliography for 7251832--7251835.cif.'
_cod_original_formula_sum 'C20.50 H32 Cl2 O3'
_cod_database_code 7251832
_shelx_shelxl_version_number 2019/1
_shelx_space_group_comment
;
The symmetry employed for this shelxl refinement is uniquely defined
by the following loop, which should always be used as a source of
symmetry information in preference to the above space-group names.
They are only intended as comments.
;
_shelx_estimated_absorpt_t_max 0.967
_shelx_estimated_absorpt_t_min 0.896
_olex2_refinement_description
;
1. Fixed Uiso
 At 1.2 times of:
  All C(H) groups, All C(H,H) groups
 At 1.5 times of:
  All C(H,H,H) groups
2. Restrained distances
 O1B-H1B
 0.85 with sigma of 0.02
 O1A-H1A
 0.85 with sigma of 0.02
 O3B-H3B
 0.85 with sigma of 0.02
 O3A-H3A
 0.85 with sigma of 0.02
3.a Ternary CH refined with riding coordinates:
 C5A(H5A), C9A(H9A), C16A(H16A), C5B(H5B), C9B(H9B), C16B(H16B)
3.b Secondary CH2 refined with riding coordinates:
 C1A(H1AA,H1AB), C2A(H2AA,H2AB), C3A(H3AA,H3AB), C6A(H6AA,H6AB), C7A(H7AA,
 H7AB), C11A(H11A,H11B), C12A(H12A,H12B), C14A(H14A,H14B), C15A(H15A,H15B),
 C1B(H1BA,H1BB), C2B(H2BA,H2BB), C3B(H3BA,H3BB), C6B(H6BA,H6BB), C7B(H7BA,H7BB),
  C11B(H11C,H11D), C12B(H12C,H12D), C14B(H14C,H14D), C15B(H15C,H15D)
3.c Idealised Me refined as rotating group:
 C17A(H17A,H17B,H17C), C18A(H18A,H18B,H18C), C20A(H20A,H20B,H20C), C17B(H17D,
 H17E,H17F), C18B(H18D,H18E,H18F), C20B(H20D,H20E,H20F)
;
_olex2_submission_special_instructions 'No special instructions were received'

loop_
_space_group_symop_operation_xyz
'x, y, z'
'-x+1/2, -y, z+1/2'
'-x, y+1/2, -z+1/2'
'x+1/2, -y+1/2, -z'

loop_
_atom_site_label
_atom_site_type_symbol
_atom_site_fract_x
_atom_site_fract_y
_atom_site_fract_z
_atom_site_U_iso_or_equiv
_atom_site_adp_type
_atom_site_occupancy
_atom_site_site_symmetry_order
_atom_site_calc_flag
_atom_site_refinement_flags_posn
_atom_site_refinement_flags_adp
_atom_site_refinement_flags_occupancy
_atom_site_disorder_assembly
_atom_site_disorder_group
Cl1 Cl 0.39749(9) 0.30512(6) 0.43440(5) 0.0399(2) Uani 1 1 d . . . . .
Cl2 Cl 0.21416(11) 0.19199(9) 0.42615(8) 0.0654(4) Uani 1 1 d . . . . .
Cl3 Cl 0.30466(18) 0.24021(9) 0.54707(7) 0.0782(6) Uani 1 1 d . . . . .
Cl4 Cl 0.41878(13) 0.13016(7) 0.46696(6) 0.0544(3) Uani 1 1 d . . . . .
C30 C 0.3337(4) 0.2180(3) 0.4682(2) 0.0410(9) Uani 1 1 d . . . . .
O1A O 0.46101(17) 0.47991(14) 0.39487(10) 0.0158(4) Uani 1 1 d D . . . .
H1A H 0.398(2) 0.492(2) 0.4040(18) 0.017(9) Uiso 1 1 d D . . . .
O2A O 0.48601(18) 0.61770(14) 0.40245(11) 0.0187(4) Uani 1 1 d . . . . .
O3A O 0.49140(16) 0.29354(13) 0.09035(10) 0.0142(4) Uani 1 1 d D . . . .
H3A H 0.486(4) 0.2419(17) 0.100(2) 0.031(12) Uiso 1 1 d D . . . .
C1A C 0.7070(2) 0.58752(18) 0.25526(14) 0.0155(5) Uani 1 1 d . . . . .
H1AA H 0.786614 0.576327 0.254516 0.019 Uiso 1 1 calc R U . . .
H1AB H 0.687063 0.613627 0.214971 0.019 Uiso 1 1 calc R U . . .
C2A C 0.6821(3) 0.64970(18) 0.30787(14) 0.0170(6) Uani 1 1 d . . . . .
H2AA H 0.726914 0.700939 0.302181 0.020 Uiso 1 1 calc R U . . .
H2AB H 0.604227 0.666236 0.305865 0.020 Uiso 1 1 calc R U . . .
C3A C 0.7062(2) 0.61173(18) 0.37143(14) 0.0159(6) Uani 1 1 d . . . . .
H3AA H 0.686122 0.652748 0.404155 0.019 Uiso 1 1 calc R U . . .
H3AB H 0.785616 0.600843 0.374867 0.019 Uiso 1 1 calc R U . . .
C4A C 0.6436(2) 0.52909(18) 0.38286(13) 0.0121(5) Uani 1 1 d . . . . .
C5A C 0.6688(2) 0.46758(17) 0.32812(12) 0.0111(5) Uani 1 1 d . . . . .
H5A H 0.750199 0.461818 0.329206 0.013 Uiso 1 1 calc R U . . .
C6A C 0.6279(2) 0.37701(18) 0.33509(13) 0.0136(5) Uani 1 1 d . . . . .
H6AA H 0.638374 0.357821 0.378549 0.016 Uiso 1 1 calc R U . . .
H6AB H 0.548885 0.374298 0.325289 0.016 Uiso 1 1 calc R U . . .
C7A C 0.6915(2) 0.32019(17) 0.29065(13) 0.0130(5) Uani 1 1 d . . . . .
H7AA H 0.770325 0.323116 0.300936 0.016 Uiso 1 1 calc R U . . .
H7AB H 0.667360 0.261349 0.296407 0.016 Uiso 1 1 calc R U . . .
C8A C 0.6750(2) 0.34550(17) 0.22274(12) 0.0107(5) Uani 1 1 d . . . . .
C9A C 0.6982(2) 0.44081(17) 0.21373(12) 0.0110(5) Uani 1 1 d . . . . .
H9A H 0.778684 0.446432 0.220832 0.013 Uiso 1 1 calc R U . . .
C10A C 0.6455(2) 0.50305(17) 0.26179(13) 0.0113(5) Uani 1 1 d . . . . .
C11A C 0.6823(2) 0.46535(18) 0.14459(13) 0.0155(5) Uani 1 1 d . . . . .
H11A H 0.668968 0.526635 0.142461 0.019 Uiso 1 1 calc R U . . .
H11B H 0.751314 0.453910 0.122084 0.019 Uiso 1 1 calc R U . . .
C12A C 0.5886(2) 0.42025(18) 0.11007(13) 0.0150(5) Uani 1 1 d . . . . .
H12A H 0.518682 0.448440 0.120156 0.018 Uiso 1 1 calc R U . . .
H12B H 0.600507 0.425326 0.064603 0.018 Uiso 1 1 calc R U . . .
C13A C 0.5800(2) 0.32755(18) 0.12714(13) 0.0125(5) Uani 1 1 d . . . . .
C14A C 0.5626(2) 0.32002(17) 0.19711(13) 0.0118(5) Uani 1 1 d . . . . .
H14A H 0.543498 0.261798 0.209154 0.014 Uiso 1 1 calc R U . . .
H14B H 0.504565 0.358645 0.211739 0.014 Uiso 1 1 calc R U . . .
C15A C 0.7522(2) 0.29577(18) 0.17801(13) 0.0141(5) Uani 1 1 d . . . . .
H15A H 0.818003 0.329494 0.168328 0.017 Uiso 1 1 calc R U . . .
H15B H 0.775694 0.242552 0.197775 0.017 Uiso 1 1 calc R U . . .
C16A C 0.6869(2) 0.27729(18) 0.11752(13) 0.0132(5) Uani 1 1 d . . . . .
H16A H 0.666996 0.216361 0.118399 0.016 Uiso 1 1 calc R U . . .
C17A C 0.7460(2) 0.2932(2) 0.05625(13) 0.0180(6) Uani 1 1 d . . . . .
H17A H 0.693754 0.289836 0.021755 0.027 Uiso 1 1 calc R U . . .
H17B H 0.803196 0.250775 0.050516 0.027 Uiso 1 1 calc R U . . .
H17C H 0.779220 0.349222 0.057049 0.027 Uiso 1 1 calc R U . . .
C18A C 0.6837(2) 0.49089(19) 0.44520(13) 0.0173(6) Uani 1 1 d . . . . .
H18A H 0.683067 0.534298 0.477579 0.026 Uiso 1 1 calc R U . . .
H18B H 0.758198 0.469429 0.440023 0.026 Uiso 1 1 calc R U . . .
H18C H 0.635138 0.444780 0.457434 0.026 Uiso 1 1 calc R U . . .
C19A C 0.5228(2) 0.54789(18) 0.39302(12) 0.0127(5) Uani 1 1 d . . . . .
C20A C 0.5232(2) 0.51869(18) 0.25026(13) 0.0140(5) Uani 1 1 d . . . . .
H20A H 0.498696 0.566173 0.275730 0.021 Uiso 1 1 calc R U . . .
H20B H 0.481639 0.468333 0.261570 0.021 Uiso 1 1 calc R U . . .
H20C H 0.511401 0.531524 0.206116 0.021 Uiso 1 1 calc R U . . .
O1B O 0.28721(17) 0.33280(14) 0.11984(10) 0.0170(4) Uani 1 1 d D . . . .
H1B H 0.350(3) 0.323(5) 0.107(3) 0.08(2) Uiso 1 1 d D . . . .
O2B O 0.2731(2) 0.41504(19) 0.03712(11) 0.0306(6) Uani 1 1 d . . . . .
O3B O 0.26066(17) 0.50435(16) 0.42543(10) 0.0194(5) Uani 1 1 d D . . . .
H3B H 0.250(4) 0.536(3) 0.4548(17) 0.035(12) Uiso 1 1 d D . . . .
C1B C 0.0575(3) 0.5567(2) 0.14999(15) 0.0216(6) Uani 1 1 d . . . . .
H1BA H -0.022722 0.554047 0.155758 0.026 Uiso 1 1 calc R U . . .
H1BB H 0.081852 0.613458 0.162747 0.026 Uiso 1 1 calc R U . . .
C2B C 0.0833(3) 0.5446(2) 0.08093(15) 0.0254(7) Uani 1 1 d . . . . .
H2BA H 0.041365 0.585921 0.056105 0.030 Uiso 1 1 calc R U . . .
H2BB H 0.162057 0.555095 0.073752 0.030 Uiso 1 1 calc R U . . .
C3B C 0.0550(3) 0.4567(2) 0.05941(14) 0.0218(6) Uani 1 1 d . . . . .
H3BA H 0.077299 0.450510 0.015313 0.026 Uiso 1 1 calc R U . . .
H3BB H -0.025259 0.449493 0.061413 0.026 Uiso 1 1 calc R U . . .
C4B C 0.1092(2) 0.3868(2) 0.09776(13) 0.0160(6) Uani 1 1 d . . . . .
C5B C 0.0811(2) 0.40214(18) 0.16785(12) 0.0128(5) Uani 1 1 d . . . . .
H5B H -0.000601 0.401839 0.168810 0.015 Uiso 1 1 calc R U . . .
C6B C 0.1131(2) 0.33208(18) 0.21298(13) 0.0135(5) Uani 1 1 d . . . . .
H6BA H 0.096925 0.276730 0.194068 0.016 Uiso 1 1 calc R U . . .
H6BB H 0.192469 0.334846 0.221667 0.016 Uiso 1 1 calc R U . . .
C7B C 0.0492(2) 0.34191(18) 0.27352(13) 0.0148(5) Uani 1 1 d . . . . .
H7BA H 0.068531 0.295383 0.302067 0.018 Uiso 1 1 calc R U . . .
H7BB H -0.029988 0.337860 0.264467 0.018 Uiso 1 1 calc R U . . .
C8B C 0.0725(2) 0.42569(18) 0.30571(12) 0.0123(5) Uani 1 1 d . . . . .
C9B C 0.0577(2) 0.49973(18) 0.25937(13) 0.0137(5) Uani 1 1 d . . . . .
H9B H -0.022588 0.500740 0.250600 0.016 Uiso 1 1 calc R U . . .
C10B C 0.1120(2) 0.49068(18) 0.19347(13) 0.0141(5) Uani 1 1 d . . . . .
C11B C 0.0802(3) 0.58433(19) 0.29279(14) 0.0186(6) Uani 1 1 d . . . . .
H11C H 0.099994 0.626652 0.260941 0.022 Uiso 1 1 calc R U . . .
H11D H 0.011580 0.603301 0.312800 0.022 Uiso 1 1 calc R U . . .
C12B C 0.1712(2) 0.58255(19) 0.34277(14) 0.0172(6) Uani 1 1 d . . . . .
H12C H 0.242937 0.588457 0.321935 0.021 Uiso 1 1 calc R U . . .
H12D H 0.161685 0.631345 0.370852 0.021 Uiso 1 1 calc R U . . .
C13B C 0.1716(2) 0.50229(19) 0.38168(13) 0.0140(5) Uani 1 1 d . . . . .
C14B C 0.1849(2) 0.42744(18) 0.33821(13) 0.0128(5) Uani 1 1 d . . . . .
H14C H 0.198645 0.374953 0.361690 0.015 Uiso 1 1 calc R U . . .
H14D H 0.244831 0.436531 0.307979 0.015 Uiso 1 1 calc R U . . .
C15B C -0.0053(2) 0.4402(2) 0.36223(14) 0.0170(6) Uani 1 1 d . . . . .
H15C H -0.067687 0.476139 0.349772 0.020 Uiso 1 1 calc R U . . .
H15D H -0.034303 0.385915 0.377472 0.020 Uiso 1 1 calc R U . . .
C16B C 0.0619(2) 0.4837(2) 0.41368(13) 0.0173(6) Uani 1 1 d . . . . .
H16B H 0.075970 0.440990 0.446916 0.021 Uiso 1 1 calc R U . . .
C17B C 0.0052(3) 0.5587(2) 0.44454(15) 0.0244(7) Uani 1 1 d . . . . .
H17D H 0.054150 0.583590 0.475609 0.037 Uiso 1 1 calc R U . . .
H17E H -0.062035 0.539717 0.464964 0.037 Uiso 1 1 calc R U . . .
H17F H -0.012714 0.600746 0.412809 0.037 Uiso 1 1 calc R U . . .
C18B C 0.0620(3) 0.3019(2) 0.07602(14) 0.0227(6) Uani 1 1 d . . . . .
H18D H 0.063342 0.299278 0.030416 0.034 Uiso 1 1 calc R U . . .
H18E H -0.013449 0.296431 0.090730 0.034 Uiso 1 1 calc R U . . .
H18F H 0.106232 0.256016 0.093119 0.034 Uiso 1 1 calc R U . . .
C19B C 0.2312(2) 0.3821(2) 0.08200(13) 0.0166(6) Uani 1 1 d . . . . .
C20B C 0.2356(2) 0.5063(2) 0.19385(13) 0.0170(6) Uani 1 1 d . . . . .
H20D H 0.261415 0.513777 0.150996 0.026 Uiso 1 1 calc R U . . .
H20E H 0.272733 0.458024 0.212704 0.026 Uiso 1 1 calc R U . . .
H20F H 0.251565 0.556977 0.218085 0.026 Uiso 1 1 calc R U . . .

loop_
_atom_site_aniso_label
_atom_site_aniso_U_11
_atom_site_aniso_U_22
_atom_site_aniso_U_33
_atom_site_aniso_U_23
_atom_site_aniso_U_13
_atom_site_aniso_U_12
Cl1 0.0437(5) 0.0323(5) 0.0438(5) 0.0144(4) 0.0006(4) -0.0077(4)
Cl2 0.0482(7) 0.0514(7) 0.0966(11) 0.0226(7) -0.0166(7) -0.0113(6)
Cl3 0.1289(15) 0.0493(7) 0.0563(8) -0.0048(6) 0.0410(9) -0.0297(9)
Cl4 0.0757(8) 0.0295(5) 0.0581(7) 0.0035(5) -0.0219(6) 0.0061(5)
C30 0.050(2) 0.0266(19) 0.046(2) 0.0084(17) 0.001(2) -0.0062(18)
O1A 0.0093(9) 0.0184(10) 0.0198(10) -0.0034(8) 0.0037(8) -0.0006(8)
O2A 0.0150(10) 0.0165(10) 0.0247(11) -0.0008(9) 0.0024(8) 0.0034(8)
O3A 0.0107(9) 0.0155(10) 0.0165(9) -0.0013(8) -0.0036(7) 0.0003(8)
C1A 0.0168(13) 0.0118(12) 0.0180(13) 0.0000(10) 0.0033(11) -0.0027(10)
C2A 0.0170(14) 0.0124(13) 0.0214(14) -0.0029(11) 0.0039(11) -0.0035(11)
C3A 0.0107(12) 0.0163(13) 0.0207(14) -0.0066(11) -0.0004(10) -0.0023(10)
C4A 0.0097(12) 0.0142(13) 0.0124(12) -0.0027(10) -0.0005(9) 0.0005(10)
C5A 0.0072(11) 0.0135(12) 0.0126(12) -0.0030(10) -0.0001(9) 0.0009(9)
C6A 0.0136(12) 0.0145(13) 0.0125(12) 0.0007(10) -0.0004(10) 0.0002(10)
C7A 0.0153(12) 0.0113(12) 0.0124(12) 0.0003(9) -0.0017(10) 0.0016(10)
C8A 0.0093(12) 0.0101(12) 0.0128(12) 0.0003(10) 0.0002(10) 0.0002(10)
C9A 0.0097(12) 0.0107(12) 0.0126(12) 0.0007(10) 0.0003(9) -0.0016(9)
C10A 0.0091(12) 0.0109(12) 0.0138(12) -0.0002(10) -0.0002(9) -0.0021(9)
C11A 0.0180(14) 0.0139(13) 0.0145(13) 0.0016(10) 0.0011(11) -0.0038(11)
C12A 0.0167(13) 0.0143(12) 0.0141(12) 0.0020(10) -0.0020(10) 0.0003(11)
C13A 0.0091(12) 0.0143(12) 0.0142(12) -0.0007(10) -0.0025(10) -0.0010(10)
C14A 0.0083(12) 0.0122(12) 0.0149(12) -0.0008(10) -0.0001(10) -0.0003(10)
C15A 0.0096(12) 0.0160(13) 0.0166(13) -0.0026(11) -0.0009(10) 0.0034(10)
C16A 0.0076(12) 0.0161(13) 0.0159(13) -0.0029(10) -0.0002(10) -0.0003(10)
C17A 0.0125(13) 0.0255(15) 0.0158(13) -0.0043(12) 0.0003(10) -0.0005(11)
C18A 0.0155(13) 0.0217(14) 0.0148(12) -0.0030(11) -0.0047(11) 0.0029(11)
C19A 0.0110(12) 0.0163(13) 0.0107(12) -0.0009(10) -0.0001(10) 0.0010(10)
C20A 0.0128(13) 0.0144(13) 0.0149(12) 0.0007(10) -0.0008(10) 0.0026(10)
O1B 0.0111(9) 0.0232(11) 0.0167(10) 0.0031(8) 0.0016(8) 0.0030(8)
O2B 0.0192(11) 0.0535(17) 0.0192(11) 0.0173(11) 0.0050(9) 0.0081(11)
O3B 0.0088(9) 0.0350(13) 0.0145(9) -0.0107(9) -0.0024(8) 0.0001(8)
C1B 0.0250(16) 0.0209(14) 0.0190(14) 0.0043(12) -0.0023(12) 0.0065(12)
C2B 0.0268(16) 0.0299(17) 0.0194(15) 0.0083(12) -0.0008(13) 0.0086(14)
C3B 0.0155(14) 0.0384(18) 0.0116(12) 0.0027(12) -0.0021(11) 0.0078(13)
C4B 0.0092(12) 0.0274(15) 0.0113(12) 0.0002(11) -0.0006(10) 0.0027(11)
C5B 0.0093(12) 0.0192(13) 0.0098(11) 0.0002(10) -0.0001(9) 0.0006(10)
C6B 0.0141(13) 0.0147(13) 0.0116(12) -0.0017(10) 0.0007(10) -0.0007(10)
C7B 0.0150(13) 0.0156(13) 0.0136(13) -0.0011(10) 0.0025(10) -0.0057(10)
C8B 0.0086(12) 0.0168(13) 0.0117(11) -0.0018(10) 0.0017(10) -0.0027(10)
C9B 0.0103(12) 0.0160(13) 0.0148(12) -0.0028(11) -0.0009(10) 0.0008(10)
C10B 0.0120(12) 0.0168(13) 0.0135(12) 0.0018(10) -0.0014(10) 0.0011(10)
C11B 0.0211(15) 0.0161(13) 0.0187(13) -0.0035(11) -0.0012(12) 0.0016(12)
C12B 0.0141(13) 0.0176(13) 0.0199(13) -0.0039(11) 0.0003(11) -0.0029(11)
C13B 0.0066(11) 0.0218(14) 0.0135(12) -0.0045(11) -0.0011(10) -0.0017(10)
C14B 0.0085(12) 0.0179(13) 0.0121(12) 0.0001(10) 0.0007(10) -0.0004(10)
C15B 0.0084(12) 0.0269(15) 0.0158(13) -0.0058(11) 0.0026(10) -0.0048(11)
C16B 0.0093(12) 0.0290(16) 0.0136(12) -0.0036(11) 0.0023(10) -0.0010(11)
C17B 0.0135(14) 0.0408(19) 0.0188(14) -0.0111(14) 0.0013(11) 0.0007(13)
C18B 0.0151(14) 0.0355(18) 0.0173(14) -0.0101(13) -0.0008(11) 0.0000(13)
C19B 0.0114(13) 0.0262(15) 0.0121(12) -0.0007(11) 0.0018(10) 0.0021(11)
C20B 0.0153(13) 0.0200(14) 0.0158(12) 0.0010(11) 0.0020(10) -0.0051(11)

loop_
_atom_type_symbol
_atom_type_description
_atom_type_scat_dispersion_real
_atom_type_scat_dispersion_imag
_atom_type_scat_source
C C 0.0033 0.0016 'International Tables Vol C Tables 4.2.6.8 and 6.1.1.4'
H H 0.0000 0.0000 'International Tables Vol C Tables 4.2.6.8 and 6.1.1.4'
Cl Cl 0.1484 0.1585 'International Tables Vol C Tables 4.2.6.8 and 6.1.1.4'
O O 0.0106 0.0060 'International Tables Vol C Tables 4.2.6.8 and 6.1.1.4'

loop_
_geom_angle_atom_site_label_1
_geom_angle_atom_site_label_2
_geom_angle_atom_site_label_3
_geom_angle
_geom_angle_site_symmetry_1
_geom_angle_site_symmetry_3
_geom_angle_publ_flag
Cl1 C30 Cl2 110.0(3) . . ?
Cl1 C30 Cl3 109.2(2) . . ?
Cl3 C30 Cl2 111.7(3) . . ?
Cl4 C30 Cl1 111.2(3) . . ?
Cl4 C30 Cl2 107.3(2) . . ?
Cl4 C30 Cl3 107.2(3) . . ?
C19A O1A H1A 111(3) . . ?
C13A O3A H3A 107(3) . . ?
H1AA C1A H1AB 107.7 . . ?
C2A C1A H1AA 108.9 . . ?
C2A C1A H1AB 108.9 . . ?
C2A C1A C10A 113.4(2) . . ?
C10A C1A H1AA 108.9 . . ?
C10A C1A H1AB 108.9 . . ?
C1A C2A H2AA 109.3 . . ?
C1A C2A H2AB 109.3 . . ?
H2AA C2A H2AB 108.0 . . ?
C3A C2A C1A 111.5(2) . . ?
C3A C2A H2AA 109.3 . . ?
C3A C2A H2AB 109.3 . . ?
C2A C3A H3AA 109.1 . . ?
C2A C3A H3AB 109.1 . . ?
C2A C3A C4A 112.7(2) . . ?
H3AA C3A H3AB 107.8 . . ?
C4A C3A H3AA 109.1 . . ?
C4A C3A H3AB 109.1 . . ?
C3A C4A C5A 108.5(2) . . ?
C3A C4A C18A 108.4(2) . . ?
C18A C4A C5A 110.0(2) . . ?
C19A C4A C3A 109.7(2) . . ?
C19A C4A C5A 115.0(2) . . ?
C19A C4A C18A 105.1(2) . . ?
C4A C5A H5A 103.7 . . ?
C6A C5A C4A 116.8(2) . . ?
C6A C5A H5A 103.7 . . ?
C6A C5A C10A 111.7(2) . . ?
C10A C5A C4A 115.1(2) . . ?
C10A C5A H5A 103.7 . . ?
C5A C6A H6AA 109.8 . . ?
C5A C6A H6AB 109.8 . . ?
H6AA C6A H6AB 108.3 . . ?
C7A C6A C5A 109.2(2) . . ?
C7A C6A H6AA 109.8 . . ?
C7A C6A H6AB 109.8 . . ?
C6A C7A H7AA 109.2 . . ?
C6A C7A H7AB 109.2 . . ?
H7AA C7A H7AB 107.9 . . ?
C8A C7A C6A 111.9(2) . . ?
C8A C7A H7AA 109.2 . . ?
C8A C7A H7AB 109.2 . . ?
C7A C8A C9A 110.6(2) . . ?
C7A C8A C14A 113.0(2) . . ?
C7A C8A C15A 111.9(2) . . ?
C9A C8A C15A 107.9(2) . . ?
C14A C8A C9A 112.1(2) . . ?
C14A C8A C15A 100.8(2) . . ?
C8A C9A H9A 104.4 . . ?
C8A C9A C10A 117.3(2) . . ?
C10A C9A H9A 104.4 . . ?
C11A C9A C8A 110.0(2) . . ?
C11A C9A H9A 104.4 . . ?
C11A C9A C10A 114.8(2) . . ?
C1A C10A C5A 108.0(2) . . ?
C1A C10A C9A 106.8(2) . . ?
C5A C10A C9A 107.3(2) . . ?
C20A C10A C1A 108.6(2) . . ?
C20A C10A C5A 112.6(2) . . ?
C20A C10A C9A 113.4(2) . . ?
C9A C11A H11A 108.3 . . ?
C9A C11A H11B 108.3 . . ?
H11A C11A H11B 107.4 . . ?
C12A C11A C9A 115.9(2) . . ?
C12A C11A H11A 108.3 . . ?
C12A C11A H11B 108.3 . . ?
C11A C12A H12A 109.0 . . ?
C11A C12A H12B 109.0 . . ?
H12A C12A H12B 107.8 . . ?
C13A C12A C11A 112.7(2) . . ?
C13A C12A H12A 109.0 . . ?
C13A C12A H12B 109.0 . . ?
O3A C13A C12A 106.5(2) . . ?
O3A C13A C14A 113.9(2) . . ?
O3A C13A C16A 111.5(2) . . ?
C12A C13A C16A 114.2(2) . . ?
C14A C13A C12A 108.9(2) . . ?
C14A C13A C16A 102.1(2) . . ?
C8A C14A H14A 111.4 . . ?
C8A C14A H14B 111.4 . . ?
C13A C14A C8A 102.0(2) . . ?
C13A C14A H14A 111.4 . . ?
C13A C14A H14B 111.4 . . ?
H14A C14A H14B 109.2 . . ?
C8A C15A H15A 110.2 . . ?
C8A C15A H15B 110.2 . . ?
H15A C15A H15B 108.5 . . ?
C16A C15A C8A 107.4(2) . . ?
C16A C15A H15A 110.2 . . ?
C16A C15A H15B 110.2 . . ?
C13A C16A C15A 103.0(2) . . ?
C13A C16A H16A 107.0 . . ?
C15A C16A H16A 107.0 . . ?
C17A C16A C13A 115.5(2) . . ?
C17A C16A C15A 116.5(2) . . ?
C17A C16A H16A 107.0 . . ?
C16A C17A H17A 109.5 . . ?
C16A C17A H17B 109.5 . . ?
C16A C17A H17C 109.5 . . ?
H17A C17A H17B 109.5 . . ?
H17A C17A H17C 109.5 . . ?
H17B C17A H17C 109.5 . . ?
C4A C18A H18A 109.5 . . ?
C4A C18A H18B 109.5 . . ?
C4A C18A H18C 109.5 . . ?
H18A C18A H18B 109.5 . . ?
H18A C18A H18C 109.5 . . ?
H18B C18A H18C 109.5 . . ?
O1A C19A C4A 113.5(2) . . ?
O2A C19A O1A 122.2(3) . . ?
O2A C19A C4A 124.2(3) . . ?
C10A C20A H20A 109.5 . . ?
C10A C20A H20B 109.5 . . ?
C10A C20A H20C 109.5 . . ?
H20A C20A H20B 109.5 . . ?
H20A C20A H20C 109.5 . . ?
H20B C20A H20C 109.5 . . ?
C19B O1B H1B 113(5) . . ?
C13B O3B H3B 113(4) . . ?
H1BA C1B H1BB 107.6 . . ?
C2B C1B H1BA 108.7 . . ?
C2B C1B H1BB 108.7 . . ?
C2B C1B C10B 114.1(3) . . ?
C10B C1B H1BA 108.7 . . ?
C10B C1B H1BB 108.7 . . ?
C1B C2B H2BA 109.3 . . ?
C1B C2B H2BB 109.3 . . ?
H2BA C2B H2BB 108.0 . . ?
C3B C2B C1B 111.4(3) . . ?
C3B C2B H2BA 109.3 . . ?
C3B C2B H2BB 109.3 . . ?
C2B C3B H3BA 108.7 . . ?
C2B C3B H3BB 108.7 . . ?
C2B C3B C4B 114.0(3) . . ?
H3BA C3B H3BB 107.6 . . ?
C4B C3B H3BA 108.7 . . ?
C4B C3B H3BB 108.7 . . ?
C3B C4B C5B 107.9(2) . . ?
C3B C4B C18B 108.1(2) . . ?
C18B C4B C5B 110.2(2) . . ?
C19B C4B C3B 109.8(3) . . ?
C19B C4B C5B 115.8(2) . . ?
C19B C4B C18B 104.8(2) . . ?
C4B C5B H5B 103.9 . . ?
C6B C5B C4B 116.1(2) . . ?
C6B C5B H5B 103.9 . . ?
C6B C5B C10B 112.0(2) . . ?
C10B C5B C4B 115.3(2) . . ?
C10B C5B H5B 103.9 . . ?
C5B C6B H6BA 109.8 . . ?
C5B C6B H6BB 109.8 . . ?
H6BA C6B H6BB 108.2 . . ?
C7B C6B C5B 109.5(2) . . ?
C7B C6B H6BA 109.8 . . ?
C7B C6B H6BB 109.8 . . ?
C6B C7B H7BA 109.2 . . ?
C6B C7B H7BB 109.2 . . ?
C6B C7B C8B 112.3(2) . . ?
H7BA C7B H7BB 107.9 . . ?
C8B C7B H7BA 109.2 . . ?
C8B C7B H7BB 109.2 . . ?
C7B C8B C9B 110.5(2) . . ?
C7B C8B C14B 112.7(2) . . ?
C7B C8B C15B 111.5(2) . . ?
C9B C8B C15B 108.3(2) . . ?
C14B C8B C9B 112.4(2) . . ?
C14B C8B C15B 100.9(2) . . ?
C8B C9B H9B 104.3 . . ?
C8B C9B C10B 117.3(2) . . ?
C10B C9B H9B 104.3 . . ?
C11B C9B C8B 110.0(2) . . ?
C11B C9B H9B 104.3 . . ?
C11B C9B C10B 114.9(2) . . ?
C1B C10B C5B 107.2(2) . . ?
C1B C10B C9B 107.3(2) . . ?
C5B C10B C9B 107.3(2) . . ?
C20B C10B C1B 108.5(2) . . ?
C20B C10B C5B 112.8(2) . . ?
C20B C10B C9B 113.5(2) . . ?
C9B C11B H11C 108.4 . . ?
C9B C11B H11D 108.4 . . ?
H11C C11B H11D 107.4 . . ?
C12B C11B C9B 115.7(2) . . ?
C12B C11B H11C 108.4 . . ?
C12B C11B H11D 108.4 . . ?
C11B C12B H12C 108.9 . . ?
C11B C12B H12D 108.9 . . ?
H12C C12B H12D 107.7 . . ?
C13B C12B C11B 113.4(2) . . ?
C13B C12B H12C 108.9 . . ?
C13B C12B H12D 108.9 . . ?
O3B C13B C12B 109.9(2) . . ?
O3B C13B C14B 109.7(2) . . ?
O3B C13B C16B 112.0(2) . . ?
C12B C13B C16B 113.8(2) . . ?
C14B C13B C12B 108.7(2) . . ?
C14B C13B C16B 102.5(2) . . ?
C8B C14B H14C 111.5 . . ?
C8B C14B H14D 111.5 . . ?
C13B C14B C8B 101.3(2) . . ?
C13B C14B H14C 111.5 . . ?
C13B C14B H14D 111.5 . . ?
H14C C14B H14D 109.3 . . ?
C8B C15B H15C 110.2 . . ?
C8B C15B H15D 110.2 . . ?
H15C C15B H15D 108.5 . . ?
C16B C15B C8B 107.4(2) . . ?
C16B C15B H15C 110.2 . . ?
C16B C15B H15D 110.2 . . ?
C13B C16B C15B 103.4(2) . . ?
C13B C16B H16B 107.4 . . ?
C15B C16B H16B 107.4 . . ?
C17B C16B C13B 116.0(3) . . ?
C17B C16B C15B 114.7(2) . . ?
C17B C16B H16B 107.4 . . ?
C16B C17B H17D 109.5 . . ?
C16B C17B H17E 109.5 . . ?
C16B C17B H17F 109.5 . . ?
H17D C17B H17E 109.5 . . ?
H17D C17B H17F 109.5 . . ?
H17E C17B H17F 109.5 . . ?
C4B C18B H18D 109.5 . . ?
C4B C18B H18E 109.5 . . ?
C4B C18B H18F 109.5 . . ?
H18D C18B H18E 109.5 . . ?
H18D C18B H18F 109.5 . . ?
H18E C18B H18F 109.5 . . ?
O1B C19B C4B 113.5(2) . . ?
O2B C19B O1B 121.8(3) . . ?
O2B C19B C4B 124.5(3) . . ?
C10B C20B H20D 109.5 . . ?
C10B C20B H20E 109.5 . . ?
C10B C20B H20F 109.5 . . ?
H20D C20B H20E 109.5 . . ?
H20D C20B H20F 109.5 . . ?
H20E C20B H20F 109.5 . . ?

loop_
_geom_bond_atom_site_label_1
_geom_bond_atom_site_label_2
_geom_bond_distance
_geom_bond_site_symmetry_2
_geom_bond_publ_flag
Cl1 C30 1.749(4) . ?
Cl2 C30 1.768(5) . ?
Cl3 C30 1.764(5) . ?
Cl4 C30 1.744(5) . ?
O1A H1A 0.82(2) . ?
O1A C19A 1.320(4) . ?
O2A C19A 1.216(4) . ?
O3A H3A 0.85(2) . ?
O3A C13A 1.446(3) . ?
C1A H1AA 0.9900 . ?
C1A H1AB 0.9900 . ?
C1A C2A 1.532(4) . ?
C1A C10A 1.547(4) . ?
C2A H2AA 0.9900 . ?
C2A H2AB 0.9900 . ?
C2A C3A 1.521(4) . ?
C3A H3AA 0.9900 . ?
C3A H3AB 0.9900 . ?
C3A C4A 1.542(4) . ?
C4A C5A 1.560(4) . ?
C4A C18A 1.549(4) . ?
C4A C19A 1.524(4) . ?
C5A H5A 1.0000 . ?
C5A C6A 1.534(4) . ?
C5A C10A 1.558(4) . ?
C6A H6AA 0.9900 . ?
C6A H6AB 0.9900 . ?
C6A C7A 1.528(4) . ?
C7A H7AA 0.9900 . ?
C7A H7AB 0.9900 . ?
C7A C8A 1.526(4) . ?
C8A C9A 1.555(4) . ?
C8A C14A 1.537(4) . ?
C8A C15A 1.562(4) . ?
C9A H9A 1.0000 . ?
C9A C10A 1.569(4) . ?
C9A C11A 1.547(4) . ?
C10A C20A 1.537(4) . ?
C11A H11A 0.9900 . ?
C11A H11B 0.9900 . ?
C11A C12A 1.542(4) . ?
C12A H12A 0.9900 . ?
C12A H12B 0.9900 . ?
C12A C13A 1.524(4) . ?
C13A C14A 1.522(4) . ?
C13A C16A 1.547(4) . ?
C14A H14A 0.9900 . ?
C14A H14B 0.9900 . ?
C15A H15A 0.9900 . ?
C15A H15B 0.9900 . ?
C15A C16A 1.553(4) . ?
C16A H16A 1.0000 . ?
C16A C17A 1.522(4) . ?
C17A H17A 0.9800 . ?
C17A H17B 0.9800 . ?
C17A H17C 0.9800 . ?
C18A H18A 0.9800 . ?
C18A H18B 0.9800 . ?
C18A H18C 0.9800 . ?
C20A H20A 0.9800 . ?
C20A H20B 0.9800 . ?
C20A H20C 0.9800 . ?
O1B H1B 0.83(3) . ?
O1B C19B 1.321(4) . ?
O2B C19B 1.210(4) . ?
O3B H3B 0.82(3) . ?
O3B C13B 1.439(3) . ?
C1B H1BA 0.9900 . ?
C1B H1BB 0.9900 . ?
C1B C2B 1.528(4) . ?
C1B C10B 1.556(4) . ?
C2B H2BA 0.9900 . ?
C2B H2BB 0.9900 . ?
C2B C3B 1.513(5) . ?
C3B H3BA 0.9900 . ?
C3B H3BB 0.9900 . ?
C3B C4B 1.535(4) . ?
C4B C5B 1.562(4) . ?
C4B C18B 1.542(4) . ?
C4B C19B 1.532(4) . ?
C5B H5B 1.0000 . ?
C5B C6B 1.528(4) . ?
C5B C10B 1.559(4) . ?
C6B H6BA 0.9900 . ?
C6B H6BB 0.9900 . ?
C6B C7B 1.525(4) . ?
C7B H7BA 0.9900 . ?
C7B H7BB 0.9900 . ?
C7B C8B 1.529(4) . ?
C8B C9B 1.553(4) . ?
C8B C14B 1.542(4) . ?
C8B C15B 1.560(4) . ?
C9B H9B 1.0000 . ?
C9B C10B 1.570(4) . ?
C9B C11B 1.550(4) . ?
C10B C20B 1.532(4) . ?
C11B H11C 0.9900 . ?
C11B H11D 0.9900 . ?
C11B C12B 1.546(4) . ?
C12B H12C 0.9900 . ?
C12B H12D 0.9900 . ?
C12B C13B 1.526(4) . ?
C13B C14B 1.522(4) . ?
C13B C16B 1.537(4) . ?
C14B H14C 0.9900 . ?
C14B H14D 0.9900 . ?
C15B H15C 0.9900 . ?
C15B H15D 0.9900 . ?
C15B C16B 1.540(4) . ?
C16B H16B 1.0000 . ?
C16B C17B 1.531(4) . ?
C17B H17D 0.9800 . ?
C17B H17E 0.9800 . ?
C17B H17F 0.9800 . ?
C18B H18D 0.9800 . ?
C18B H18E 0.9800 . ?
C18B H18F 0.9800 . ?
C20B H20D 0.9800 . ?
C20B H20E 0.9800 . ?
C20B H20F 0.9800 . ?

loop_
_geom_torsion_atom_site_label_1
_geom_torsion_atom_site_label_2
_geom_torsion_atom_site_label_3
_geom_torsion_atom_site_label_4
_geom_torsion
_geom_torsion_site_symmetry_1
_geom_torsion_site_symmetry_2
_geom_torsion_site_symmetry_3
_geom_torsion_site_symmetry_4
_geom_torsion_publ_flag
O3A C13A C14A C8A 170.2(2) . . . . ?
O3A C13A C16A C15A -156.4(2) . . . . ?
O3A C13A C16A C17A 75.4(3) . . . . ?
C1A C2A C3A C4A -56.3(3) . . . . ?
C2A C1A C10A C5A -53.0(3) . . . . ?
C2A C1A C10A C9A -168.0(2) . . . . ?
C2A C1A C10A C20A 69.4(3) . . . . ?
C2A C3A C4A C5A 54.3(3) . . . . ?
C2A C3A C4A C18A 173.7(2) . . . . ?
C2A C3A C4A C19A -72.1(3) . . . . ?
C3A C4A C5A C6A 171.4(2) . . . . ?
C3A C4A C5A C10A -54.5(3) . . . . ?
C3A C4A C19A O1A 171.5(2) . . . . ?
C3A C4A C19A O2A -12.9(4) . . . . ?
C4A C5A C6A C7A -160.4(2) . . . . ?
C4A C5A C10A C1A 53.6(3) . . . . ?
C4A C5A C10A C9A 168.3(2) . . . . ?
C4A C5A C10A C20A -66.3(3) . . . . ?
C5A C4A C19A O1A 48.9(3) . . . . ?
C5A C4A C19A O2A -135.5(3) . . . . ?
C5A C6A C7A C8A -61.3(3) . . . . ?
C6A C5A C10A C1A -170.1(2) . . . . ?
C6A C5A C10A C9A -55.3(3) . . . . ?
C6A C5A C10A C20A 70.1(3) . . . . ?
C6A C7A C8A C9A 51.7(3) . . . . ?
C6A C7A C8A C14A -74.9(3) . . . . ?
C6A C7A C8A C15A 172.1(2) . . . . ?
C7A C8A C9A C10A -46.9(3) . . . . ?
C7A C8A C9A C11A 179.5(2) . . . . ?
C7A C8A C14A C13A -163.7(2) . . . . ?
C7A C8A C15A C16A 142.8(2) . . . . ?
C8A C9A C10A C1A 163.4(2) . . . . ?
C8A C9A C10A C5A 47.8(3) . . . . ?
C8A C9A C10A C20A -77.1(3) . . . . ?
C8A C9A C11A C12A 36.4(3) . . . . ?
C8A C15A C16A C13A 7.1(3) . . . . ?
C8A C15A C16A C17A 134.7(3) . . . . ?
C9A C8A C14A C13A 70.5(3) . . . . ?
C9A C8A C15A C16A -95.2(3) . . . . ?
C9A C11A C12A C13A -40.0(3) . . . . ?
C10A C1A C2A C3A 56.0(3) . . . . ?
C10A C5A C6A C7A 64.0(3) . . . . ?
C10A C9A C11A C12A -98.5(3) . . . . ?
C11A C9A C10A C1A -65.1(3) . . . . ?
C11A C9A C10A C5A 179.4(2) . . . . ?
C11A C9A C10A C20A 54.4(3) . . . . ?
C11A C12A C13A O3A -178.6(2) . . . . ?
C11A C12A C13A C14A 58.3(3) . . . . ?
C11A C12A C13A C16A -55.0(3) . . . . ?
C12A C13A C14A C8A -71.2(3) . . . . ?
C12A C13A C16A C15A 82.9(3) . . . . ?
C12A C13A C16A C17A -45.3(3) . . . . ?
C14A C8A C9A C10A 80.3(3) . . . . ?
C14A C8A C9A C11A -53.4(3) . . . . ?
C14A C8A C15A C16A 22.4(3) . . . . ?
C14A C13A C16A C15A -34.4(3) . . . . ?
C14A C13A C16A C17A -162.6(2) . . . . ?
C15A C8A C9A C10A -169.6(2) . . . . ?
C15A C8A C9A C11A 56.7(3) . . . . ?
C15A C8A C14A C13A -44.1(3) . . . . ?
C16A C13A C14A C8A 49.9(2) . . . . ?
C18A C4A C5A C6A 53.1(3) . . . . ?
C18A C4A C5A C10A -172.9(2) . . . . ?
C18A C4A C19A O1A -72.2(3) . . . . ?
C18A C4A C19A O2A 103.4(3) . . . . ?
C19A C4A C5A C6A -65.3(3) . . . . ?
C19A C4A C5A C10A 68.7(3) . . . . ?
O3B C13B C14B C8B 168.6(2) . . . . ?
O3B C13B C16B C15B -151.9(3) . . . . ?
O3B C13B C16B C17B 81.6(3) . . . . ?
C1B C2B C3B C4B -54.9(4) . . . . ?
C2B C1B C10B C5B -52.9(3) . . . . ?
C2B C1B C10B C9B -167.9(3) . . . . ?
C2B C1B C10B C20B 69.2(3) . . . . ?
C2B C3B C4B C5B 53.8(3) . . . . ?
C2B C3B C4B C18B 173.0(3) . . . . ?
C2B C3B C4B C19B -73.2(3) . . . . ?
C3B C4B C5B C6B 171.2(2) . . . . ?
C3B C4B C5B C10B -55.0(3) . . . . ?
C3B C4B C19B O1B 170.0(3) . . . . ?
C3B C4B C19B O2B -14.9(4) . . . . ?
C4B C5B C6B C7B -161.5(2) . . . . ?
C4B C5B C10B C1B 54.3(3) . . . . ?
C4B C5B C10B C9B 169.3(2) . . . . ?
C4B C5B C10B C20B -65.0(3) . . . . ?
C5B C4B C19B O1B 47.5(4) . . . . ?
C5B C4B C19B O2B -137.4(3) . . . . ?
C5B C6B C7B C8B -60.6(3) . . . . ?
C6B C5B C10B C1B -170.0(2) . . . . ?
C6B C5B C10B C9B -55.0(3) . . . . ?
C6B C5B C10B C20B 70.7(3) . . . . ?
C6B C7B C8B C9B 51.4(3) . . . . ?
C6B C7B C8B C14B -75.3(3) . . . . ?
C6B C7B C8B C15B 171.9(2) . . . . ?
C7B C8B C9B C10B -46.9(3) . . . . ?
C7B C8B C9B C11B 179.3(2) . . . . ?
C7B C8B C14B C13B -162.8(2) . . . . ?
C7B C8B C15B C16B 142.6(3) . . . . ?
C8B C9B C10B C1B 162.8(2) . . . . ?
C8B C9B C10B C5B 47.9(3) . . . . ?
C8B C9B C10B C20B -77.4(3) . . . . ?
C8B C9B C11B C12B 35.4(3) . . . . ?
C8B C15B C16B C13B 6.8(3) . . . . ?
C8B C15B C16B C17B 134.1(3) . . . . ?
C9B C8B C14B C13B 71.5(3) . . . . ?
C9B C8B C15B C16B -95.5(3) . . . . ?
C9B C11B C12B C13B -38.7(4) . . . . ?
C10B C1B C2B C3B 54.6(4) . . . . ?
C10B C5B C6B C7B 63.2(3) . . . . ?
C10B C9B C11B C12B -99.6(3) . . . . ?
C11B C9B C10B C1B -65.6(3) . . . . ?
C11B C9B C10B C5B 179.5(2) . . . . ?
C11B C9B C10B C20B 54.2(3) . . . . ?
C11B C12B C13B O3B 178.0(2) . . . . ?
C11B C12B C13B C14B 58.0(3) . . . . ?
C11B C12B C13B C16B -55.5(3) . . . . ?
C12B C13B C14B C8B -71.3(3) . . . . ?
C12B C13B C16B C15B 82.7(3) . . . . ?
C12B C13B C16B C17B -43.8(3) . . . . ?
C14B C8B C9B C10B 80.0(3) . . . . ?
C14B C8B C9B C11B -53.8(3) . . . . ?
C14B C8B C15B C16B 22.6(3) . . . . ?
C14B C13B C16B C15B -34.4(3) . . . . ?
C14B C13B C16B C17B -160.9(3) . . . . ?
C15B C8B C9B C10B -169.4(2) . . . . ?
C15B C8B C9B C11B 56.8(3) . . . . ?
C15B C8B C14B C13B -43.7(3) . . . . ?
C16B C13B C14B C8B 49.4(3) . . . . ?
C18B C4B C5B C6B 53.3(3) . . . . ?
C18B C4B C5B C10B -172.9(2) . . . . ?
C18B C4B C19B O1B -74.1(3) . . . . ?
C18B C4B C19B O2B 101.0(4) . . . . ?
C19B C4B C5B C6B -65.4(4) . . . . ?
C19B C4B C5B C10B 68.4(3) . . . . ?
